data_2020037
loop_
_publ_author_name
'Zhou, Dong-Mei'
'Zhao, Xiao-Lan'
'Liu, Feng-Yi'
'Kou, Jun-Feng'

_publ_section_title
;
 Synthesis and crystal structures of two coordination polymers and a
 binuclear cadmium(II) complex containing 3- and 4-aminobenzoate ligands
;
_journal_coeditor_code LF3012
_journal_issue 8
_journal_name_full 'Acta Crystallographica Section C'
_journal_page_first
;
;
_journal_paper_doi 10.1107/S2053229615012371
_journal_volume 71
_journal_year 2015
_chemical_formula_iupac '(N H4) [Cd Cl2 (C7 H6 N O2)]'
_chemical_formula_moiety 'H4 N +, C7 H6 Cd Cl2 N O2 -'
_chemical_formula_sum 'C7 H10 Cd Cl2 N2 O2'
_chemical_formula_weight 337.47
_chemical_name_systematic
;<i>catena</i>-Poly[diammonium
[[chloridocadmium(II)]-di-\m-chlorido-[chloridocadmium(II)]-bis(\m-3-aminobenzoato)-\k^3^<i>N</i>:<i>O</i>,<i>O</i>';\k^3^<i>O</i>,<i>O</i>':<i>N</i>]]
;
_space_group_IT_number 14
_symmetry_cell_setting monoclinic
_symmetry_space_group_name_Hall '-P 2ybc'
_symmetry_space_group_name_H-M 'P 1 21/c 1'
_atom_sites_solution_hydrogens geom
_atom_sites_solution_primary direct
_atom_sites_solution_secondary difmap
_audit_creation_method SHELXL97
_cell_angle_alpha 90.00
_cell_angle_beta 99.30(3)
_cell_angle_gamma 90.00
_cell_formula_units_Z 4
_cell_length_a 6.9826(14)
_cell_length_b 14.909(3)
_cell_length_c 10.417(2)
_cell_measurement_reflns_used 10528
_cell_measurement_temperature 293(2)
_cell_measurement_theta_max 27.45
_cell_measurement_theta_min 3.26
_cell_volume 1070.2(4)
_computing_cell_refinement
;
CrystalStructure (Rigaku/MSC, 2006)
;
_computing_data_collection
;
CrystalStructure (Rigaku/MSC, 2006)
;
_computing_data_reduction
;
CrystalStructure (Rigaku/MSC, 2006)
;
_computing_molecular_graphics
;
DIAMOND (Brandenburg, 1999)
;
_computing_publication_material
;
SHELXTL (Sheldrick, 2008)
;
_computing_structure_refinement
;
SHELXTL (Sheldrick, 2008)
;
_computing_structure_solution
;
SHELXTL (Sheldrick, 2008)
;
_diffrn_ambient_temperature 293(2)
_diffrn_measured_fraction_theta_full 0.999
_diffrn_measured_fraction_theta_max 0.999
_diffrn_measurement_device_type 'Rigaku Saturn 724+ diffractometer with MM007-HF CCD area-detector'
_diffrn_measurement_method '\w scans at fixed \c = 45\%'
_diffrn_radiation_monochromator Confocal
_diffrn_radiation_source 'rotating anode'
_diffrn_radiation_type MoK\a
_diffrn_radiation_wavelength 0.71073
_diffrn_reflns_av_R_equivalents 0.0279
_diffrn_reflns_av_sigmaI/netI 0.0224
_diffrn_reflns_limit_h_max 9
_diffrn_reflns_limit_h_min -8
_diffrn_reflns_limit_k_max 19
_diffrn_reflns_limit_k_min -19
_diffrn_reflns_limit_l_max 13
_diffrn_reflns_limit_l_min -13
_diffrn_reflns_number 10305
_diffrn_reflns_theta_full 27.45
_diffrn_reflns_theta_max 27.45
_diffrn_reflns_theta_min 3.26
_diffrn_standards_decay_% 0
_diffrn_standards_interval_count 150
_diffrn_standards_number 2
_exptl_absorpt_coefficient_mu 2.514
_exptl_absorpt_correction_T_max 0.5721
_exptl_absorpt_correction_T_min 0.5192
_exptl_absorpt_correction_type multi-scan
_exptl_absorpt_process_details
;
(SADABS; Sheldrick, 1996)
;
_exptl_crystal_colour reddish
_exptl_crystal_density_diffrn 2.095
_exptl_crystal_density_method 'not measured'
_exptl_crystal_description block
_exptl_crystal_F_000 656
_exptl_crystal_size_max 0.30
_exptl_crystal_size_mid 0.28
_exptl_crystal_size_min 0.25
_refine_diff_density_max 0.575
_refine_diff_density_min -0.531
_refine_ls_extinction_method none
_refine_ls_goodness_of_fit_ref 1.095
_refine_ls_hydrogen_treatment constr
_refine_ls_matrix_type full
_refine_ls_number_parameters 127
_refine_ls_number_reflns 2444
_refine_ls_number_restraints 0
_refine_ls_restrained_S_all 1.095
_refine_ls_R_factor_all 0.0236
_refine_ls_R_factor_gt 0.0201
_refine_ls_shift/su_max 0.002
_refine_ls_shift/su_mean 0.000
_refine_ls_structure_factor_coef Fsqd
_refine_ls_weighting_details 'calc w = 1/[\s^2^(Fo^2^)+(0.0276P)^2^+0.2826P] where P=(Fo^2^+2Fc^2^)/3'
_refine_ls_weighting_scheme calc
_refine_ls_wR_factor_gt 0.0510
_refine_ls_wR_factor_ref 0.0526
_reflns_number_gt 2200
_reflns_number_total 2444
_reflns_threshold_expression I>2\s(I)
_cod_data_source_file lf3012sup1.cif
_cod_data_source_block I
_cod_original_cell_volume 1070.1(4)
_cod_original_sg_symbol_H-M 'P 21/c'
_cod_database_code 2020037
_cod_database_fobs_code 2020037

loop_
_symmetry_equiv_pos_as_xyz
'x, y, z'
'-x, y+1/2, -z+1/2'
'-x, -y, -z'
'x, -y-1/2, z-1/2'

loop_
_atom_site_type_symbol
_atom_site_label
_atom_site_fract_x
_atom_site_fract_y
_atom_site_fract_z
_atom_site_U_iso_or_equiv
_atom_site_adp_type
_atom_site_calc_flag
_atom_site_refinement_flags
_atom_site_occupancy
_atom_site_symmetry_multiplicity
Cd Cd1 1.09837(2) 0.419420(9) 0.885556(13) 0.02718(7) Uani d . 1 1
O O1 0.8988(2) 0.34246(10) 0.70747(14) 0.0384(4) Uani d . 1 1
O O2 0.9189(2) 0.48880(10) 0.70522(13) 0.0297(3) Uani d . 1 1
N N1 0.6301(3) 0.57986(12) 0.24347(18) 0.0335(4) Uani d . 1 1
H H1A 0.5419 0.5845 0.1887 0.040 Uiso d R 1 1
H H1B 0.7467 0.5788 0.2476 0.040 Uiso d R 1 1
N N2 0.9857(3) 0.66845(12) 0.73207(18) 0.0391(4) Uani d . 1 1
H H2A 0.9638 0.6106 0.7263 0.047 Uiso d R 1 1
H H2D 0.9365 0.6853 0.8009 0.047 Uiso d R 1 1
H H2C 1.1022 0.6776 0.7489 0.047 Uiso d R 1 1
H H2B 0.9346 0.6972 0.6663 0.047 Uiso d R 1 1
C C1 0.7421(3) 0.41798(13) 0.51757(19) 0.0239(4) Uani d . 1 1
C C2 0.7286(3) 0.49751(13) 0.44631(18) 0.0250(4) Uani d . 1 1
H H2 0.7863 0.5495 0.4838 0.030 Uiso calc R 1 1
C C3 0.6293(3) 0.49936(14) 0.31959(19) 0.0263(4) Uani d . 1 1
C C4 0.5377(3) 0.42283(15) 0.2655(2) 0.0335(5) Uani d . 1 1
H H4 0.4691 0.4241 0.1812 0.040 Uiso calc R 1 1
C C5 0.5484(3) 0.34416(16) 0.3374(2) 0.0384(5) Uani d . 1 1
H H5 0.4851 0.2930 0.3011 0.046 Uiso calc R 1 1
C C6 0.6526(3) 0.34069(15) 0.46300(19) 0.0321(5) Uani d . 1 1
H H6 0.6620 0.2873 0.5098 0.039 Uiso calc R 1 1
C C7 0.8586(3) 0.41576(12) 0.65194(19) 0.0236(4) Uani d . 1 1
Cl Cl1 1.22899(8) 0.28509(3) 1.01487(5) 0.03369(12) Uani d . 1 1
Cl Cl2 1.21971(7) 0.56519(3) 1.00010(5) 0.03000(11) Uani d . 1 1

loop_
_atom_site_aniso_label
_atom_site_aniso_U_11
_atom_site_aniso_U_22
_atom_site_aniso_U_33
_atom_site_aniso_U_12
_atom_site_aniso_U_13
_atom_site_aniso_U_23
Cd1 0.03539(10) 0.02349(9) 0.02100(9) 0.00251(6) -0.00044(6) 0.00113(5)
O1 0.0604(10) 0.0225(8) 0.0279(8) 0.0034(7) -0.0063(7) 0.0024(6)
O2 0.0392(8) 0.0238(7) 0.0235(7) -0.0020(6) -0.0028(6) 0.0005(5)
N1 0.0299(9) 0.0408(11) 0.0287(9) 0.0066(7) 0.0008(8) 0.0115(7)
N2 0.0587(13) 0.0218(9) 0.0361(10) 0.0003(9) 0.0049(9) 0.0033(8)
C1 0.0236(9) 0.0272(10) 0.0211(9) 0.0003(7) 0.0038(8) 0.0005(7)
C2 0.0248(9) 0.0265(10) 0.0233(9) -0.0008(7) 0.0024(8) 0.0002(8)
C3 0.0229(9) 0.0322(10) 0.0243(9) 0.0027(8) 0.0054(8) 0.0045(8)
C4 0.0283(10) 0.0462(14) 0.0240(10) -0.0075(9) -0.0018(8) -0.0009(9)
C5 0.0405(12) 0.0384(13) 0.0335(11) -0.0161(10) -0.0028(10) -0.0028(10)
C6 0.0384(11) 0.0296(11) 0.0276(10) -0.0094(9) 0.0033(9) 0.0019(8)
C7 0.0257(9) 0.0258(10) 0.0197(9) 0.0018(7) 0.0049(8) 0.0005(7)
Cl1 0.0437(3) 0.0282(3) 0.0277(2) 0.0088(2) 0.0013(2) 0.00184(19)
Cl2 0.0303(2) 0.0312(3) 0.0279(2) -0.00242(19) 0.0028(2) -0.00384(19)

loop_
_atom_type_symbol
_atom_type_description
_atom_type_scat_dispersion_real
_atom_type_scat_dispersion_imag
_atom_type_scat_source
C C 0.0033 0.0016 'International Tables Vol C Tables 4.2.6.8 and 6.1.1.4'
H H 0.0000 0.0000 'International Tables Vol C Tables 4.2.6.8 and 6.1.1.4'
N N 0.0061 0.0033 'International Tables Vol C Tables 4.2.6.8 and 6.1.1.4'
O O 0.0106 0.0060 'International Tables Vol C Tables 4.2.6.8 and 6.1.1.4'
Cl Cl 0.1484 0.1585 'International Tables Vol C Tables 4.2.6.8 and 6.1.1.4'
Cd Cd -0.8075 1.2024 'International Tables Vol C Tables 4.2.6.8 and 6.1.1.4'

loop_
_geom_angle_atom_site_label_1
_geom_angle_atom_site_label_2
_geom_angle_atom_site_label_3
_geom_angle_site_symmetry_1
_geom_angle_site_symmetry_3
_geom_angle
O2 Cd1 O1 . . 54.80(6)
O2 Cd1 N1 . 3_766 85.43(6)
O1 Cd1 N1 . 3_766 89.02(6)
O2 Cd1 Cl1 . . 153.23(4)
O1 Cd1 Cl1 . . 98.50(4)
N1 Cd1 Cl1 3_766 . 92.91(4)
O2 Cd1 Cl2 . . 95.37(4)
O1 Cd1 Cl2 . . 150.05(4)
N1 Cd1 Cl2 3_766 . 91.39(5)
Cl1 Cd1 Cl2 . . 111.38(3)
O2 Cd1 Cl2 . 3_767 86.79(4)
O1 Cd1 Cl2 . 3_767 88.02(5)
N1 Cd1 Cl2 3_766 3_767 172.00(4)
Cl1 Cd1 Cl2 . 3_767 94.88(2)
Cl2 Cd1 Cl2 . 3_767 87.480(19)
C7 O1 Cd1 . . 89.92(12)
C7 O2 Cd1 . . 93.97(12)
C3 N1 Cd1 . 3_766 111.79(12)
C3 N1 H1A . . 114.1
Cd1 N1 H1A 3_766 . 100.7
C3 N1 H1B . . 92.7
Cd1 N1 H1B 3_766 . 35.2
H1A N1 H1B . . 135.9
H2A N2 H2D . . 104.5
H2A N2 H2C . . 109.7
H2D N2 H2C . . 106.5
H2A N2 H2B . . 113.7
H2D N2 H2B . . 110.5
H2C N2 H2B . . 111.6
C6 C1 C2 . . 120.04(19)
C6 C1 C7 . . 120.25(18)
C2 C1 C7 . . 119.68(17)
C3 C2 C1 . . 120.24(19)
C3 C2 H2 . . 119.9
C1 C2 H2 . . 119.9
C4 C3 C2 . . 119.86(19)
C4 C3 N1 . . 120.43(19)
C2 C3 N1 . . 119.65(19)
C3 C4 C5 . . 119.8(2)
C3 C4 H4 . . 120.1
C5 C4 H4 . . 120.1
C4 C5 C6 . . 120.9(2)
C4 C5 H5 . . 119.6
C6 C5 H5 . . 119.6
C1 C6 C5 . . 119.1(2)
C1 C6 H6 . . 120.4
C5 C6 H6 . . 120.4
O1 C7 O2 . . 121.18(19)
O1 C7 C1 . . 119.94(17)
O2 C7 C1 . . 118.85(17)
Cd1 Cl2 Cd1 . 3_767 92.520(19)

loop_
_geom_bond_atom_site_label_1
_geom_bond_atom_site_label_2
_geom_bond_site_symmetry_2
_geom_bond_distance
_geom_bond_publ_flag
Cd1 O2 . 2.3257(15) y
Cd1 O1 . 2.4218(17) y
Cd1 N1 3_766 2.495(2) y
Cd1 Cl1 . 2.5020(7) y
Cd1 Cl2 . 2.5570(7) y
Cd1 Cl2 3_767 2.6942(8) y
O1 C7 . 1.247(2) ?
O2 C7 . 1.263(2) ?
N1 C3 . 1.439(3) ?
N1 Cd1 3_766 2.495(2) ?
N1 H1A . 0.7716 ?
N1 H1B . 0.8085 ?
N2 H2A . 0.8761 ?
N2 H2D . 0.8799 ?
N2 H2C . 0.8158 ?
N2 H2B . 0.8370 ?
C1 C6 . 1.388(3) ?
C1 C2 . 1.394(3) ?
C1 C7 . 1.501(3) ?
C2 C3 . 1.389(3) ?
C2 H2 . 0.9300 ?
C3 C4 . 1.383(3) ?
C4 C5 . 1.387(3) ?
C4 H4 . 0.9300 ?
C5 C6 . 1.391(3) ?
C5 H5 . 0.9300 ?
C6 H6 . 0.9300 ?
Cl2 Cd1 3_767 2.6942(8) ?

loop_
_geom_hbond_atom_site_label_D
_geom_hbond_atom_site_label_H
_geom_hbond_atom_site_label_A
_geom_hbond_site_symmetry_A
_geom_hbond_distance_DH
_geom_hbond_distance_HA
_geom_hbond_distance_DA
_geom_hbond_angle_DHA
N1 H1A Cl2 1_454 0.77 2.75 3.512(2) 168.7
N2 H2B Cl1 2_756 0.84 2.43 3.262(2) 175.9
N2 H2D Cl1 3_767 0.88 2.44 3.309(2) 172.3
N2 H2A O2 . 0.88 1.85 2.725(2) 177.1
N2 H2C O1 2_756 0.82 2.50 2.759(2) 99.9

loop_
_geom_torsion_atom_site_label_1
_geom_torsion_atom_site_label_2
_geom_torsion_atom_site_label_3
_geom_torsion_atom_site_label_4
_geom_torsion_site_symmetry_1
_geom_torsion_site_symmetry_4
_geom_torsion
O2 Cd1 O1 C7 . . 2.00(11)
N1 Cd1 O1 C7 3_766 . -83.10(13)
Cl1 Cd1 O1 C7 . . -175.90(12)
Cl2 Cd1 O1 C7 . . 7.99(18)
Cl2 Cd1 O1 C7 3_767 . 89.47(12)
O1 Cd1 O2 C7 . . -1.98(11)
N1 Cd1 O2 C7 3_766 . 90.05(12)
Cl1 Cd1 O2 C7 . . 2.64(16)
Cl2 Cd1 O2 C7 . . -178.98(11)
Cl2 Cd1 O2 C7 3_767 . -91.82(11)
C6 C1 C2 C3 . . -1.4(3)
C7 C1 C2 C3 . . 176.84(16)
C1 C2 C3 C4 . . 2.3(3)
C1 C2 C3 N1 . . -174.85(18)
Cd1 N1 C3 C4 3_766 . -85.6(2)
Cd1 N1 C3 C2 3_766 . 91.58(18)
C2 C3 C4 C5 . . -1.1(3)
N1 C3 C4 C5 . . 176.0(2)
C3 C4 C5 C6 . . -0.9(3)
C2 C1 C6 C5 . . -0.6(3)
C7 C1 C6 C5 . . -178.84(19)
C4 C5 C6 C1 . . 1.7(3)
Cd1 O1 C7 O2 . . -3.5(2)
Cd1 O1 C7 C1 . . 174.45(16)
Cd1 O2 C7 O1 . . 3.7(2)
Cd1 O2 C7 C1 . . -174.32(15)
C6 C1 C7 O1 . . 10.4(3)
C2 C1 C7 O1 . . -167.88(19)
C6 C1 C7 O2 . . -171.60(18)
C2 C1 C7 O2 . . 10.1(3)
O2 Cd1 Cl2 Cd1 . 3_767 86.53(4)
O1 Cd1 Cl2 Cd1 . 3_767 81.62(9)
N1 Cd1 Cl2 Cd1 3_766 3_767 172.07(4)
Cl1 Cd1 Cl2 Cd1 . 3_767 -94.25(3)
Cl2 Cd1 Cl2 Cd1 3_767 3_767 0.0
